data_7035134
loop_
_publ_author_name
'Gilmour, Damon J.'
'Webster, Ruth L.'
'Perry, Mitchell R.'
'Schafer, Laurel L.'

_publ_section_title
;
 Titanium pyridonates for the homo- and copolymerization of rac-lactide
 and \e-caprolactone.
;
_journal_issue 27
_journal_name_full 'Dalton transactions (Cambridge, England : 2003)'
_journal_page_first 12411
_journal_page_last 12419
_journal_paper_doi 10.1039/c5dt01162k
_journal_volume 44
_journal_year 2015
_chemical_formula_moiety 'C21 H25 N3 O4 Ti'
_chemical_formula_sum 'C21 H25 N3 O4 Ti'
_chemical_formula_weight 431.34
_chemical_name_common 'Tris-(6-methyl pyridonate) Titanium isopropoxide'
_chemical_name_systematic
;
 ?
;
_space_group_crystal_system triclinic
_space_group_IT_number 2
_space_group_name_Hall '-P 1'
_space_group_name_H-M_alt 'P -1'
_symmetry_space_group_name_Hall '-P 1'
_symmetry_space_group_name_H-M 'P -1'
_atom_sites_solution_hydrogens geom
_atom_sites_solution_primary direct
_atom_sites_solution_secondary difmap
_audit_creation_date 2014-10-03
_audit_creation_method
;
Olex2 1.2
(compiled 2014.08.28 svn.r2986 for OlexSys, GUI svn.r4874)
;
_audit_update_record
;
2015-02-17 deposited with the CCDC.
2015-05-13 downloaded from the CCDC.
;
_cell_angle_alpha 77.274(5)
_cell_angle_beta 84.853(5)
_cell_angle_gamma 80.899(5)
_cell_formula_units_Z 2
_cell_length_a 8.742(5)
_cell_length_b 8.895(5)
_cell_length_c 14.240(5)
_cell_measurement_reflns_used 9930
_cell_measurement_temperature 100(2)
_cell_measurement_theta_max 60.631
_cell_measurement_theta_min 4.743
_cell_volume 1064.8(9)
_computing_molecular_graphics 'Olex2 (Dolomanov et al., 2009)'
_computing_publication_material 'Olex2 (Dolomanov et al., 2009)'
_computing_structure_refinement 'SHELXL-97 (Sheldrick, 1997)'
_diffrn_ambient_temperature 100(2)
_diffrn_measured_fraction_theta_full 0.967
_diffrn_measured_fraction_theta_max 0.967
_diffrn_measurement_device_type 'Bruker X8 APEX II'
_diffrn_measurement_method 'area detector'
_diffrn_radiation_monochromator graphite
_diffrn_radiation_type MoK\a
_diffrn_radiation_wavelength 0.71073
_diffrn_reflns_av_R_equivalents 0.0344
_diffrn_reflns_av_unetI/netI 0.0264
_diffrn_reflns_limit_h_max 12
_diffrn_reflns_limit_h_min -12
_diffrn_reflns_limit_k_max 12
_diffrn_reflns_limit_k_min -12
_diffrn_reflns_limit_l_max 20
_diffrn_reflns_limit_l_min -20
_diffrn_reflns_number 32693
_diffrn_reflns_theta_full 30.50
_diffrn_reflns_theta_max 30.50
_diffrn_reflns_theta_min 2.36
_diffrn_source 'fine-focus sealed tube'
_exptl_absorpt_coefficient_mu 0.433
_exptl_absorpt_correction_T_max 0.9871
_exptl_absorpt_correction_T_min 0.7714
_exptl_absorpt_correction_type multi-scan
_exptl_absorpt_process_details
;
SADABS-2012/1 (Bruker,2012)
;
_exptl_crystal_colour yellow
_exptl_crystal_density_diffrn 1.345
_exptl_crystal_density_method 'not measured'
_exptl_crystal_description prisms
_exptl_crystal_F_000 452
_exptl_crystal_size_max 0.05
_exptl_crystal_size_mid 0.04
_exptl_crystal_size_min 0.03
_refine_diff_density_max 0.993
_refine_diff_density_min -0.852
_refine_diff_density_rms 0.079
_refine_ls_extinction_method none
_refine_ls_goodness_of_fit_ref 1.050
_refine_ls_hydrogen_treatment constr
_refine_ls_matrix_type full
_refine_ls_number_parameters 267
_refine_ls_number_reflns 6294
_refine_ls_number_restraints 0
_refine_ls_restrained_S_all 1.050
_refine_ls_R_factor_all 0.0548
_refine_ls_R_factor_gt 0.0451
_refine_ls_shift/su_max 0.000
_refine_ls_shift/su_mean 0.000
_refine_ls_structure_factor_coef Fsqd
_refine_ls_weighting_details 'calc w=1/[\s^2^(Fo^2^)+(0.0479P)^2^+1.3124P] where P=(Fo^2^+2Fc^2^)/3'
_refine_ls_weighting_scheme calc
_refine_ls_wR_factor_gt 0.1097
_refine_ls_wR_factor_ref 0.1170
_reflns_number_gt 5418
_reflns_number_total 6294
_reflns_threshold_expression >2sigma(I)
_cod_data_source_file c5dt01162k2.cif
_cod_data_source_block mo_ls367_0m
_cod_depositor_comments 'Adding full bibliography for 7035131--7035135.cif.'
_cod_original_cell_volume 1064.7(9)
_cod_database_code 7035134
_olex2_refinement_description
;
1. Others
 Fixed Uiso: H04(0.02) H14(0.021) H03(0.021) H02(0.018) H10(0.025) H16(0.025)
 H19(0.027) H15(0.025) H08(0.022) H12A(0.035) H12B(0.035) H12C(0.035)
 H06A(0.029) H06B(0.029) H06C(0.029) H09(0.025) H21A(0.053) H21B(0.053)
 H21C(0.053) H18A(0.043) H18B(0.043) H18C(0.043) H20A(0.064) H20B(0.064)
 H20C(0.064)
 Fixed X: H04(-0.0143) H14(0.1503) H03(0.1697) H02(0.3607) H10(0.5067) H16(-
 0.1745) H19(0.5923) H15(0.002) H08(0.1253) H12A(0.6712) H12B(0.6568)
 H12C(0.5652) H06A(-0.0928) H06B(-0.1332) H06C(-0.0002) H09(0.2927)
 H21A(0.6693) H21B(0.7858) H21C(0.7184) H18A(-0.3237) H18B(-0.2892) H18C(-
 0.1911) H20A(0.4217) H20B(0.5957) H20C(0.4932)
 Fixed Y: H04(0.2551) H14(0.5503) H03(0.3774) H02(0.4815) H10(-0.1977)
 H16(0.9164) H19(0.4705) H15(0.7079) H08(-0.0281) H12A(0.1225) H12B(-0.0202)
 H12C(0.144) H06A(0.2846) H06B(0.1922) H06C(0.1199) H09(-0.2381) H21A(0.5303)
 H21B(0.5198) H21C(0.3708) H18A(0.9645) H18B(1.0723) H18C(1.0683) H20A(0.708)
 H20B(0.7346) H20C(0.7424)
 Fixed Z: H04(1.1102) H14(0.5506) H03(1.1615) H02(1.0524) H10(0.8767)
 H16(0.4632) H19(0.5635) H15(0.4283) H08(0.7258) H12A(0.8362) H12B(0.9219)
 H12C(0.9285) H06A(0.8744) H06B(0.9785) H06C(0.9134) H09(0.8046) H21A(0.7384)
 H21B(0.649) H21C(0.7066) H18A(0.6759) H18B(0.5757) H18C(0.6634) H20A(0.5476)
 H20B(0.5411) H20C(0.6365)
;
_olex2_submission_special_instructions 'No special instructions were received'

loop_
_space_group_symop_id
_space_group_symop_operation_xyz
1 'x, y, z'
2 '-x, -y, -z'

loop_
_atom_site_label
_atom_site_type_symbol
_atom_site_fract_x
_atom_site_fract_y
_atom_site_fract_z
_atom_site_U_iso_or_equiv
_atom_site_adp_type
_atom_site_occupancy
_atom_site_symmetry_multiplicity
_atom_site_calc_flag
_atom_site_refinement_flags
Ti01 Ti 0.28572(3) 0.40934(3) 0.75984(2) 0.01289(8) Uani 1 1 d .
O04 O 0.43111(15) 0.45410(14) 0.66949(9) 0.0182(2) Uani 1 1 d .
O03 O 0.13514(15) 0.57977(14) 0.72836(9) 0.0180(2) Uani 1 1 d .
O02 O 0.16449(14) 0.26941(14) 0.71375(9) 0.0165(2) Uani 1 1 d .
O01 O 0.38557(14) 0.46321(13) 0.86536(8) 0.0144(2) Uani 1 1 d .
N01 N 0.17584(15) 0.34878(15) 0.90810(9) 0.0127(2) Uani 1 1 d .
N03 N -0.04456(17) 0.78742(16) 0.67560(10) 0.0153(3) Uani 1 1 d .
N02 N 0.37069(16) 0.15824(16) 0.79527(10) 0.0139(2) Uani 1 1 d .
C01 C 0.28469(18) 0.41611(17) 0.93776(11) 0.0123(3) Uani 1 1 d .
C04 C 0.06102(19) 0.2975(2) 1.06646(12) 0.0167(3) Uani 1 1 d .
H04 H -0.0143 0.2551 1.1102 0.020 Uiso 1 1 calc R
C14 C 0.0786(2) 0.6339(2) 0.56263(12) 0.0173(3) Uani 1 1 d .
H14 H 0.1503 0.5503 0.5506 0.021 Uiso 1 1 calc R
C11 C 0.46728(19) 0.03731(19) 0.84139(12) 0.0163(3) Uani 1 1 d .
C03 C 0.1723(2) 0.3703(2) 1.09719(12) 0.0173(3) Uani 1 1 d .
H03 H 0.1697 0.3774 1.1615 0.021 Uiso 1 1 calc R
C02 C 0.28661(19) 0.43202(19) 1.03297(11) 0.0153(3) Uani 1 1 d .
H02 H 0.3607 0.4815 1.0524 0.018 Uiso 1 1 calc R
C17 C -0.1299(2) 0.8777(2) 0.60427(12) 0.0181(3) Uani 1 1 d .
C07 C 0.24623(19) 0.13611(18) 0.75301(11) 0.0144(3) Uani 1 1 d .
C10 C 0.4400(2) -0.1132(2) 0.84534(13) 0.0212(3) Uani 1 1 d .
H10 H 0.5067 -0.1977 0.8767 0.025 Uiso 1 1 calc R
C13 C 0.05643(19) 0.66858(18) 0.65458(11) 0.0140(3) Uani 1 1 d .
C05 C 0.06425(18) 0.28914(18) 0.97020(11) 0.0141(3) Uani 1 1 d .
C16 C -0.1148(2) 0.8517(2) 0.51104(12) 0.0210(3) Uani 1 1 d .
H16 H -0.1745 0.9164 0.4632 0.025 Uiso 1 1 calc R
C19 C 0.5619(2) 0.5187(2) 0.61924(13) 0.0221(3) Uani 1 1 d .
H19 H 0.5923 0.4705 0.5635 0.027 Uiso 1 1 calc R
C15 C -0.0093(2) 0.7277(2) 0.49023(12) 0.0206(3) Uani 1 1 d .
H15 H 0.0020 0.7079 0.4283 0.025 Uiso 1 1 calc R
C08 C 0.2114(2) -0.0134(2) 0.75483(12) 0.0183(3) Uani 1 1 d .
H08 H 0.1253 -0.0281 0.7258 0.022 Uiso 1 1 calc R
C12 C 0.6023(2) 0.0742(2) 0.88603(14) 0.0232(4) Uani 1 1 d .
H12A H 0.6712 0.1225 0.8362 0.035 Uiso 1 1 calc R
H12B H 0.6568 -0.0202 0.9219 0.035 Uiso 1 1 calc R
H12C H 0.5652 0.1440 0.9285 0.035 Uiso 1 1 calc R
C06 C -0.0508(2) 0.2148(2) 0.93057(13) 0.0191(3) Uani 1 1 d .
H06A H -0.0928 0.2846 0.8744 0.029 Uiso 1 1 calc R
H06B H -0.1332 0.1922 0.9785 0.029 Uiso 1 1 calc R
H06C H -0.0002 0.1199 0.9134 0.029 Uiso 1 1 calc R
C09 C 0.3112(2) -0.1370(2) 0.80181(13) 0.0207(3) Uani 1 1 d .
H09 H 0.2927 -0.2381 0.8046 0.025 Uiso 1 1 calc R
C21 C 0.6960(3) 0.4815(3) 0.68420(17) 0.0354(5) Uani 1 1 d .
H21A H 0.6693 0.5303 0.7384 0.053 Uiso 1 1 calc R
H21B H 0.7858 0.5198 0.6490 0.053 Uiso 1 1 calc R
H21C H 0.7184 0.3708 0.7066 0.053 Uiso 1 1 calc R
C18 C -0.2437(2) 1.0074(2) 0.63234(15) 0.0285(4) Uani 1 1 d .
H18A H -0.3237 0.9645 0.6759 0.043 Uiso 1 1 calc R
H18B H -0.2892 1.0723 0.5757 0.043 Uiso 1 1 calc R
H18C H -0.1911 1.0683 0.6634 0.043 Uiso 1 1 calc R
C20 C 0.5137(3) 0.6918(3) 0.5828(2) 0.0430(6) Uani 1 1 d .
H20A H 0.4217 0.7080 0.5476 0.064 Uiso 1 1 calc R
H20B H 0.5957 0.7346 0.5411 0.064 Uiso 1 1 calc R
H20C H 0.4932 0.7424 0.6365 0.064 Uiso 1 1 calc R

loop_
_atom_site_aniso_label
_atom_site_aniso_U_11
_atom_site_aniso_U_22
_atom_site_aniso_U_33
_atom_site_aniso_U_23
_atom_site_aniso_U_13
_atom_site_aniso_U_12
Ti01 0.01686(14) 0.00669(13) 0.01583(13) -0.00242(9) -0.00213(9) -0.00310(10)
O04 0.0219(6) 0.0159(6) 0.0183(5) -0.0040(4) 0.0007(4) -0.0075(5)
O03 0.0258(6) 0.0092(5) 0.0189(5) -0.0026(4) -0.0051(5) -0.0005(5)
O02 0.0208(6) 0.0096(5) 0.0200(5) -0.0026(4) -0.0070(4) -0.0021(4)
O01 0.0173(5) 0.0101(5) 0.0168(5) -0.0028(4) -0.0007(4) -0.0052(4)
N01 0.0135(6) 0.0080(6) 0.0170(6) -0.0028(4) -0.0027(5) -0.0016(5)
N03 0.0191(6) 0.0093(6) 0.0173(6) -0.0018(5) -0.0013(5) -0.0025(5)
N02 0.0170(6) 0.0086(6) 0.0172(6) -0.0045(4) -0.0027(5) -0.0016(5)
C01 0.0137(6) 0.0064(6) 0.0169(7) -0.0025(5) -0.0028(5) -0.0003(5)
C04 0.0155(7) 0.0136(7) 0.0198(7) -0.0017(5) 0.0004(5) -0.0020(6)
C14 0.0206(8) 0.0145(8) 0.0186(7) -0.0060(6) 0.0006(6) -0.0056(6)
C11 0.0173(7) 0.0129(7) 0.0183(7) -0.0042(5) -0.0018(5) 0.0007(6)
C03 0.0183(7) 0.0163(8) 0.0173(7) -0.0041(6) -0.0024(6) -0.0015(6)
C02 0.0166(7) 0.0118(7) 0.0185(7) -0.0045(5) -0.0044(5) -0.0011(6)
C17 0.0180(7) 0.0135(8) 0.0211(7) 0.0006(6) -0.0011(6) -0.0034(6)
C07 0.0192(7) 0.0097(7) 0.0149(6) -0.0036(5) -0.0021(5) -0.0023(6)
C10 0.0253(9) 0.0102(7) 0.0261(8) -0.0027(6) -0.0012(6) 0.0017(6)
C13 0.0182(7) 0.0086(7) 0.0160(7) -0.0015(5) -0.0013(5) -0.0054(6)
C05 0.0135(7) 0.0086(7) 0.0197(7) -0.0017(5) -0.0025(5) -0.0012(5)
C16 0.0204(8) 0.0225(9) 0.0188(7) 0.0024(6) -0.0048(6) -0.0064(7)
C19 0.0224(8) 0.0253(9) 0.0214(8) -0.0071(6) 0.0032(6) -0.0109(7)
C15 0.0252(8) 0.0232(9) 0.0155(7) -0.0038(6) -0.0016(6) -0.0100(7)
C08 0.0249(8) 0.0123(7) 0.0206(7) -0.0065(6) -0.0015(6) -0.0068(6)
C12 0.0211(8) 0.0202(9) 0.0283(9) -0.0053(7) -0.0078(7) 0.0006(7)
C06 0.0185(8) 0.0160(8) 0.0248(8) -0.0052(6) -0.0005(6) -0.0077(6)
C09 0.0292(9) 0.0082(7) 0.0262(8) -0.0062(6) 0.0025(7) -0.0053(6)
C21 0.0248(10) 0.0481(14) 0.0365(11) -0.0089(10) -0.0043(8) -0.0138(9)
C18 0.0287(10) 0.0198(9) 0.0311(10) -0.0002(7) 0.0001(7) 0.0059(7)
C20 0.0396(13) 0.0282(12) 0.0570(15) 0.0069(10) 0.0001(11) -0.0165(10)

loop_
_atom_type_symbol
_atom_type_description
_atom_type_scat_dispersion_real
_atom_type_scat_dispersion_imag
_atom_type_scat_source
C C 0.0033 0.0016 'International Tables Vol C Tables 4.2.6.8 and 6.1.1.4'
H H 0.0000 0.0000 'International Tables Vol C Tables 4.2.6.8 and 6.1.1.4'
N N 0.0061 0.0033 'International Tables Vol C Tables 4.2.6.8 and 6.1.1.4'
O O 0.0106 0.0060 'International Tables Vol C Tables 4.2.6.8 and 6.1.1.4'
Ti Ti 0.2776 0.4457 'International Tables Vol C Tables 4.2.6.8 and 6.1.1.4'

loop_
_geom_angle_atom_site_label_1
_geom_angle_atom_site_label_2
_geom_angle_atom_site_label_3
_geom_angle
O04 Ti01 O03 101.39(7)
O04 Ti01 O02 106.10(6)
O04 Ti01 O01 96.86(6)
O04 Ti01 N01 158.37(6)
O04 Ti01 N02 95.17(6)
O04 Ti01 C01 127.89(6)
O04 Ti01 C07 104.13(6)
O03 Ti01 O02 92.62(7)
O03 Ti01 O01 101.73(6)
O03 Ti01 N01 90.96(6)
O03 Ti01 N02 153.91(6)
O03 Ti01 C01 96.18(5)
O03 Ti01 C07 122.78(6)
O02 Ti01 N01 90.81(5)
O02 Ti01 N02 63.24(6)
O02 Ti01 C01 121.73(5)
O02 Ti01 C07 31.13(5)
O01 Ti01 O02 149.93(5)
O01 Ti01 N01 62.98(5)
O01 Ti01 N02 96.08(5)
O01 Ti01 C01 31.21(5)
O01 Ti01 C07 124.48(5)
N01 Ti01 C01 31.81(5)
N01 Ti01 C07 83.30(5)
N02 Ti01 N01 80.26(5)
N02 Ti01 C01 89.22(5)
N02 Ti01 C07 32.19(5)
C07 Ti01 C01 106.45(5)
C19 O04 Ti01 160.36(11)
C13 O03 Ti01 142.75(11)
C07 O02 Ti01 97.24(10)
C01 O01 Ti01 98.38(9)
C01 N01 Ti01 87.23(10)
C01 N01 C05 121.22(14)
C05 N01 Ti01 151.50(11)
C13 N03 C17 117.92(15)
C11 N02 Ti01 150.70(11)
C11 N02 C07 121.21(14)
C07 N02 Ti01 87.56(10)
O01 C01 Ti01 50.40(7)
O01 C01 N01 111.25(13)
O01 C01 C02 126.37(14)
N01 C01 Ti01 60.96(8)
N01 C01 C02 122.38(14)
C02 C01 Ti01 175.43(12)
C05 C04 C03 119.32(15)
C15 C14 C13 118.03(16)
N02 C11 C10 119.67(16)
N02 C11 C12 117.10(15)
C10 C11 C12 123.22(16)
C02 C03 C04 120.87(15)
C03 C02 C01 116.58(14)
N03 C17 C16 122.33(17)
N03 C17 C18 115.68(16)
C16 C17 C18 121.99(17)
O02 C07 Ti01 51.64(8)
O02 C07 N02 111.72(14)
O02 C07 C08 126.26(15)
N02 C07 Ti01 60.25(8)
N02 C07 C08 122.01(15)
C08 C07 Ti01 174.54(13)
C11 C10 C09 119.44(16)
O03 C13 C14 120.89(15)
N03 C13 O03 115.68(14)
N03 C13 C14 123.41(15)
N01 C05 C04 119.60(14)
N01 C05 C06 117.30(14)
C04 C05 C06 123.10(15)
C15 C16 C17 119.12(16)
O04 C19 C21 109.69(16)
O04 C19 C20 108.34(17)
C21 C19 C20 113.57(19)
C14 C15 C16 119.19(16)
C09 C08 C07 116.55(16)
C08 C09 C10 121.12(16)

loop_
_geom_bond_atom_site_label_1
_geom_bond_atom_site_label_2
_geom_bond_distance
Ti01 O04 1.7522(14)
Ti01 O03 1.8458(15)
Ti01 O02 2.0012(14)
Ti01 O01 1.9835(13)
Ti01 N01 2.2292(15)
Ti01 N02 2.2002(18)
Ti01 C01 2.5467(18)
Ti01 C07 2.532(2)
O04 C19 1.425(2)
O03 C13 1.339(2)
O02 C07 1.319(2)
O01 C01 1.3341(19)
N01 C01 1.344(2)
N01 C05 1.348(2)
N03 C17 1.349(2)
N03 C13 1.335(2)
N02 C11 1.342(2)
N02 C07 1.350(2)
C01 C02 1.396(2)
C04 C03 1.400(2)
C04 C05 1.387(2)
C14 C13 1.400(2)
C14 C15 1.382(2)
C11 C10 1.385(2)
C11 C12 1.502(2)
C03 C02 1.387(2)
C17 C16 1.389(3)
C17 C18 1.500(3)
C07 C08 1.405(2)
C10 C09 1.398(3)
C05 C06 1.498(2)
C16 C15 1.388(3)
C19 C21 1.509(3)
C19 C20 1.516(3)
C08 C09 1.377(3)
